data_4327067
loop_
_publ_author_name
'Cameron Jones'
'Simon J. Bonyhady'
'Nicole Holzmann'
'Gernot Frenking'
'Andreas Stasch'

_publ_section_title
;
 Preparation, Characterization, and Theoretical Analysis of Group 14
 Element(I) Dimers: A Case Study of Magnesium(I) Compounds as Reducing
 Agents in Inorganic Synthesis
;
_journal_name_full 'Inorganic Chemistry'
_journal_page_first 12315
_journal_page_last 12325
_journal_paper_doi 10.1021/ic200682p
_journal_volume 50
_journal_year 2011
_chemical_formula_sum 'C35 H47 Cl3 N2 Si'
_chemical_formula_weight 630.19
_chemical_name_systematic
; 
 ? 
;
_space_group_IT_number 14
_symmetry_cell_setting monoclinic
_symmetry_space_group_name_Hall '-P 2yn'
_symmetry_space_group_name_H-M 'P 1 21/n 1'
_atom_sites_solution_hydrogens geom
_atom_sites_solution_primary direct
_atom_sites_solution_secondary difmap
_audit_creation_method SHELXL-97
_cell_angle_alpha 90.00
_cell_angle_beta 99.898(3)
_cell_angle_gamma 90.00
_cell_formula_units_Z 4
_cell_length_a 10.0389(5)
_cell_length_b 20.1943(11)
_cell_length_c 17.6677(11)
_cell_measurement_temperature 173(2)
_cell_volume 3528.4(3)
_computing_structure_refinement 'SHELXL-97 (Sheldrick, 1997)'
_computing_structure_solution 'SHELXS-97 (Sheldrick, 1990)'
_diffrn_ambient_temperature 173(2)
_diffrn_measured_fraction_theta_full 0.998
_diffrn_measured_fraction_theta_max 0.998
_diffrn_measurement_device_type 'Nonius Kappa CCD'
_diffrn_radiation_monochromator graphite
_diffrn_radiation_source 'fine-focus sealed tube'
_diffrn_radiation_type MoK\a
_diffrn_radiation_wavelength 0.71073
_diffrn_reflns_av_R_equivalents 0.0437
_diffrn_reflns_av_sigmaI/netI 0.0342
_diffrn_reflns_limit_h_max 12
_diffrn_reflns_limit_h_min -12
_diffrn_reflns_limit_k_max 25
_diffrn_reflns_limit_k_min -25
_diffrn_reflns_limit_l_max 22
_diffrn_reflns_limit_l_min -22
_diffrn_reflns_number 47702
_diffrn_reflns_theta_full 27.00
_diffrn_reflns_theta_max 27.00
_diffrn_reflns_theta_min 2.88
_exptl_absorpt_coefficient_mu 0.319
_exptl_absorpt_correction_T_max 0.933
_exptl_absorpt_correction_T_min 0.892
_exptl_absorpt_correction_type multi-scan
_exptl_absorpt_process_details 'Sortav (Blessing, 1995)'
_exptl_crystal_colour colorless
_exptl_crystal_density_diffrn 1.186
_exptl_crystal_description block
_exptl_crystal_F_000 1344
_exptl_crystal_size_max 0.40
_exptl_crystal_size_mid 0.25
_exptl_crystal_size_min 0.20
_refine_diff_density_max 0.334
_refine_diff_density_min -0.360
_refine_diff_density_rms 0.047
_refine_ls_extinction_method none
_refine_ls_goodness_of_fit_ref 1.020
_refine_ls_hydrogen_treatment constr
_refine_ls_matrix_type full
_refine_ls_number_parameters 381
_refine_ls_number_reflns 7689
_refine_ls_number_restraints 0
_refine_ls_restrained_S_all 1.020
_refine_ls_R_factor_all 0.0533
_refine_ls_R_factor_gt 0.0387
_refine_ls_shift/su_max 0.001
_refine_ls_shift/su_mean 0.000
_refine_ls_structure_factor_coef Fsqd
_refine_ls_weighting_details 'calc w=1/[\s^2^(Fo^2^)+(0.0433P)^2^+1.7422P] where P=(Fo^2^+2Fc^2^)/3'
_refine_ls_weighting_scheme calc
_refine_ls_wR_factor_gt 0.0938
_refine_ls_wR_factor_ref 0.1015
_reflns_number_gt 6120
_reflns_number_total 7689
_reflns_threshold_expression >2sigma(I)
_cod_data_source_file ic200682p_si_001_01.cif
_cod_data_source_block compound8
_cod_database_code 4327067

loop_
_symmetry_equiv_pos_as_xyz
'x, y, z'
'-x+1/2, y+1/2, -z+1/2'
'-x, -y, -z'
'x-1/2, -y-1/2, z-1/2'

loop_
_atom_site_label
_atom_site_type_symbol
_atom_site_fract_x
_atom_site_fract_y
_atom_site_fract_z
_atom_site_U_iso_or_equiv
_atom_site_adp_type
_atom_site_occupancy
_atom_site_symmetry_multiplicity
_atom_site_calc_flag
_atom_site_refinement_flags
Cl1 Cl 1.09456(5) 0.16183(2) 0.93302(3) 0.03636(12) Uani 1 1 d .
Si1 Si 0.96656(4) 0.20473(2) 0.84418(3) 0.02287(11) Uani 1 1 d .
N1 N 0.99009(14) 0.28714(6) 0.81513(8) 0.0220(3) Uani 1 1 d .
C1 C 1.08575(16) 0.27378(8) 0.77118(9) 0.0212(3) Uani 1 1 d .
Cl2 Cl 0.84985(5) 0.13845(3) 0.77370(3) 0.04573(14) Uani 1 1 d .
N2 N 1.10751(13) 0.20993(6) 0.77768(8) 0.0206(3) Uani 1 1 d .
C2 C 1.14237(16) 0.32164(8) 0.72343(9) 0.0222(3) Uani 1 1 d .
Cl3 Cl 0.81362(4) 0.23052(2) 0.90878(3) 0.03264(12) Uani 1 1 d .
C3 C 1.15485(19) 0.38867(8) 0.74163(10) 0.0291(4) Uani 1 1 d .
H3 H 1.1334 0.4041 0.7889 0.035 Uiso 1 1 calc R
C4 C 1.19795(19) 0.43260(8) 0.69163(10) 0.0296(4) Uani 1 1 d .
H4 H 1.2076 0.4780 0.7056 0.036 Uiso 1 1 calc R
C5 C 1.22791(17) 0.41266(8) 0.62122(10) 0.0242(4) Uani 1 1 d .
C6 C 1.21922(18) 0.34524(8) 0.60467(10) 0.0275(4) Uani 1 1 d .
H6 H 1.2423 0.3298 0.5578 0.033 Uiso 1 1 calc R
C7 C 1.17795(18) 0.30048(8) 0.65469(10) 0.0263(4) Uani 1 1 d .
H7 H 1.1737 0.2547 0.6421 0.032 Uiso 1 1 calc R
C8 C 1.26886(18) 0.46347(8) 0.56578(10) 0.0280(4) Uani 1 1 d .
C9 C 1.1820(2) 0.52599(9) 0.56630(12) 0.0367(4) Uani 1 1 d .
H9A H 1.0862 0.5136 0.5581 0.055 Uiso 1 1 calc R
H9B H 1.1984 0.5558 0.5251 0.055 Uiso 1 1 calc R
H9C H 1.2059 0.5484 0.6160 0.055 Uiso 1 1 calc R
C10 C 1.4179(2) 0.48089(11) 0.59274(14) 0.0483(6) Uani 1 1 d .
H10A H 1.4302 0.4981 0.6454 0.072 Uiso 1 1 calc R
H10B H 1.4456 0.5146 0.5587 0.072 Uiso 1 1 calc R
H10C H 1.4734 0.4411 0.5914 0.072 Uiso 1 1 calc R
C11 C 1.2495(3) 0.43744(10) 0.48366(12) 0.0500(6) Uani 1 1 d .
H11A H 1.3097 0.3996 0.4812 0.075 Uiso 1 1 calc R
H11B H 1.2711 0.4725 0.4494 0.075 Uiso 1 1 calc R
H11C H 1.1554 0.4235 0.4676 0.075 Uiso 1 1 calc R
C12 C 0.92341(17) 0.34911(8) 0.82283(10) 0.0246(4) Uani 1 1 d .
C13 C 0.96001(18) 0.38452(9) 0.89136(11) 0.0302(4) Uani 1 1 d .
C14 C 0.8987(2) 0.44566(10) 0.89656(13) 0.0417(5) Uani 1 1 d .
H14 H 0.9216 0.4710 0.9422 0.050 Uiso 1 1 calc R
C15 C 0.8056(2) 0.47012(10) 0.83701(14) 0.0490(6) Uani 1 1 d .
H15 H 0.7666 0.5125 0.8413 0.059 Uiso 1 1 calc R
C16 C 0.7687(2) 0.43355(10) 0.77125(13) 0.0440(5) Uani 1 1 d .
H16 H 0.7026 0.4506 0.7310 0.053 Uiso 1 1 calc R
C17 C 0.82617(19) 0.37190(9) 0.76228(10) 0.0308(4) Uani 1 1 d .
C18 C 1.0640(2) 0.35999(10) 0.95823(11) 0.0373(5) Uani 1 1 d .
H18 H 1.0867 0.3132 0.9471 0.045 Uiso 1 1 calc R
C19 C 1.0095(3) 0.36027(12) 1.03334(12) 0.0527(6) Uani 1 1 d .
H19A H 0.9879 0.4058 1.0462 0.079 Uiso 1 1 calc R
H19B H 1.0779 0.3422 1.0744 0.079 Uiso 1 1 calc R
H19C H 0.9276 0.3330 1.0278 0.079 Uiso 1 1 calc R
C20 C 1.1944(2) 0.40032(13) 0.96680(14) 0.0523(6) Uani 1 1 d .
H20A H 1.1742 0.4471 0.9747 0.079 Uiso 1 1 calc R
H20B H 1.2342 0.3958 0.9202 0.079 Uiso 1 1 calc R
H20C H 1.2584 0.3840 1.0111 0.079 Uiso 1 1 calc R
C21 C 0.7848(2) 0.33323(10) 0.68866(11) 0.0358(4) Uani 1 1 d .
H21 H 0.8456 0.2938 0.6906 0.043 Uiso 1 1 calc R
C22 C 0.6397(2) 0.30807(12) 0.68094(14) 0.0518(6) Uani 1 1 d .
H22A H 0.6329 0.2772 0.7229 0.078 Uiso 1 1 calc R
H22B H 0.6144 0.2853 0.6316 0.078 Uiso 1 1 calc R
H22C H 0.5786 0.3456 0.6834 0.078 Uiso 1 1 calc R
C23 C 0.8030(2) 0.37442(13) 0.61875(12) 0.0506(6) Uani 1 1 d .
H23A H 0.7397 0.4118 0.6133 0.076 Uiso 1 1 calc R
H23B H 0.7849 0.3468 0.5725 0.076 Uiso 1 1 calc R
H23C H 0.8959 0.3912 0.6255 0.076 Uiso 1 1 calc R
C24 C 1.22914(16) 0.17686(8) 0.76498(9) 0.0208(3) Uani 1 1 d .
C25 C 1.35312(16) 0.19348(8) 0.81154(10) 0.0235(3) Uani 1 1 d .
C26 C 1.46808(18) 0.15885(9) 0.80087(11) 0.0309(4) Uani 1 1 d .
H26 H 1.5527 0.1699 0.8312 0.037 Uiso 1 1 calc R
C27 C 1.46206(18) 0.10886(9) 0.74733(11) 0.0332(4) Uani 1 1 d .
H27 H 1.5414 0.0850 0.7419 0.040 Uiso 1 1 calc R
C28 C 1.34047(18) 0.09366(8) 0.70172(11) 0.0292(4) Uani 1 1 d .
H28 H 1.3372 0.0593 0.6647 0.035 Uiso 1 1 calc R
C29 C 1.22227(17) 0.12742(8) 0.70863(10) 0.0241(4) Uani 1 1 d .
C30 C 1.36901(17) 0.24746(9) 0.87257(10) 0.0280(4) Uani 1 1 d .
H30 H 1.2769 0.2640 0.8772 0.034 Uiso 1 1 calc R
C31 C 1.4357(2) 0.22077(10) 0.95099(11) 0.0379(5) Uani 1 1 d .
H31A H 1.5307 0.2104 0.9499 0.057 Uiso 1 1 calc R
H31B H 1.3887 0.1805 0.9628 0.057 Uiso 1 1 calc R
H31C H 1.4304 0.2543 0.9905 0.057 Uiso 1 1 calc R
C32 C 1.45131(19) 0.30592(9) 0.84987(12) 0.0354(4) Uani 1 1 d .
H32A H 1.5441 0.2915 0.8486 0.053 Uiso 1 1 calc R
H32B H 1.4526 0.3416 0.8875 0.053 Uiso 1 1 calc R
H32C H 1.4099 0.3220 0.7989 0.053 Uiso 1 1 calc R
C33 C 1.09367(18) 0.11069(9) 0.65314(11) 0.0311(4) Uani 1 1 d .
H33 H 1.0211 0.1418 0.6630 0.037 Uiso 1 1 calc R
C34 C 1.0470(2) 0.04012(10) 0.66535(14) 0.0460(5) Uani 1 1 d .
H34A H 1.1162 0.0087 0.6552 0.069 Uiso 1 1 calc R
H34B H 0.9622 0.0313 0.6301 0.069 Uiso 1 1 calc R
H34C H 1.0325 0.0350 0.7185 0.069 Uiso 1 1 calc R
C35 C 1.1130(2) 0.11944(11) 0.56942(11) 0.0446(5) Uani 1 1 d .
H35A H 1.1484 0.1638 0.5626 0.067 Uiso 1 1 calc R
H35B H 1.0259 0.1139 0.5352 0.067 Uiso 1 1 calc R
H35C H 1.1770 0.0862 0.5570 0.067 Uiso 1 1 calc R

loop_
_atom_site_aniso_label
_atom_site_aniso_U_11
_atom_site_aniso_U_22
_atom_site_aniso_U_33
_atom_site_aniso_U_23
_atom_site_aniso_U_13
_atom_site_aniso_U_12
Cl1 0.0303(2) 0.0415(3) 0.0378(3) 0.0178(2) 0.00728(19) 0.00830(19)
Si1 0.0192(2) 0.0227(2) 0.0273(2) 0.00360(18) 0.00582(19) 0.00034(17)
N1 0.0215(7) 0.0230(7) 0.0232(7) 0.0030(5) 0.0086(6) 0.0035(5)
C1 0.0184(8) 0.0253(8) 0.0195(8) -0.0006(6) 0.0026(6) 0.0015(6)
Cl2 0.0331(3) 0.0527(3) 0.0543(3) -0.0202(2) 0.0155(2) -0.0188(2)
N2 0.0173(7) 0.0219(6) 0.0234(7) 0.0024(5) 0.0058(5) 0.0014(5)
C2 0.0202(8) 0.0233(8) 0.0238(8) 0.0020(6) 0.0062(7) 0.0017(6)
Cl3 0.0266(2) 0.0354(2) 0.0395(3) 0.00617(19) 0.01591(19) 0.00166(18)
C3 0.0363(10) 0.0269(9) 0.0272(9) -0.0047(7) 0.0138(8) 0.0002(7)
C4 0.0387(10) 0.0201(8) 0.0327(10) -0.0041(7) 0.0137(8) -0.0025(7)
C5 0.0231(8) 0.0236(8) 0.0273(9) 0.0017(7) 0.0082(7) 0.0011(6)
C6 0.0352(10) 0.0255(8) 0.0246(9) -0.0020(7) 0.0127(8) 0.0023(7)
C7 0.0334(10) 0.0196(8) 0.0279(9) -0.0004(7) 0.0106(7) 0.0026(7)
C8 0.0334(10) 0.0213(8) 0.0320(10) 0.0028(7) 0.0133(8) -0.0008(7)
C9 0.0422(11) 0.0268(9) 0.0429(11) 0.0083(8) 0.0120(9) 0.0040(8)
C10 0.0338(11) 0.0487(12) 0.0661(15) 0.0173(11) 0.0191(11) -0.0031(9)
C11 0.0893(19) 0.0324(10) 0.0341(11) 0.0056(9) 0.0266(12) -0.0021(11)
C12 0.0248(9) 0.0242(8) 0.0280(9) 0.0044(7) 0.0130(7) 0.0068(7)
C13 0.0304(10) 0.0303(9) 0.0325(10) -0.0015(7) 0.0126(8) 0.0024(7)
C14 0.0457(12) 0.0365(10) 0.0460(12) -0.0100(9) 0.0166(10) 0.0076(9)
C15 0.0537(14) 0.0353(11) 0.0615(15) -0.0021(10) 0.0194(12) 0.0205(10)
C16 0.0430(12) 0.0437(11) 0.0462(13) 0.0104(10) 0.0101(10) 0.0227(9)
C17 0.0315(10) 0.0347(10) 0.0287(9) 0.0080(8) 0.0118(8) 0.0113(8)
C18 0.0396(11) 0.0392(10) 0.0324(10) -0.0086(8) 0.0039(9) 0.0048(8)
C19 0.0639(16) 0.0612(14) 0.0339(12) -0.0015(10) 0.0106(11) -0.0059(12)
C20 0.0393(12) 0.0709(16) 0.0468(13) -0.0168(11) 0.0074(10) -0.0018(11)
C21 0.0355(11) 0.0451(11) 0.0265(10) 0.0071(8) 0.0047(8) 0.0139(9)
C22 0.0506(14) 0.0594(14) 0.0455(13) 0.0020(11) 0.0086(11) -0.0031(11)
C23 0.0468(13) 0.0751(16) 0.0302(11) 0.0124(11) 0.0071(10) 0.0059(11)
C24 0.0198(8) 0.0202(7) 0.0240(8) 0.0046(6) 0.0079(7) 0.0029(6)
C25 0.0211(8) 0.0248(8) 0.0257(9) 0.0036(7) 0.0077(7) -0.0004(6)
C26 0.0202(9) 0.0339(9) 0.0383(11) -0.0006(8) 0.0043(8) 0.0019(7)
C27 0.0238(9) 0.0336(9) 0.0441(11) 0.0005(8) 0.0107(8) 0.0086(7)
C28 0.0304(10) 0.0260(8) 0.0332(10) -0.0025(7) 0.0109(8) 0.0032(7)
C29 0.0233(8) 0.0244(8) 0.0250(9) 0.0045(7) 0.0054(7) 0.0005(7)
C30 0.0198(8) 0.0329(9) 0.0315(10) -0.0037(7) 0.0049(7) -0.0009(7)
C31 0.0335(10) 0.0499(12) 0.0298(10) -0.0029(9) 0.0036(8) -0.0039(9)
C32 0.0287(10) 0.0330(10) 0.0442(12) -0.0037(8) 0.0055(9) -0.0054(8)
C33 0.0261(9) 0.0354(9) 0.0314(10) -0.0055(8) 0.0034(8) 0.0022(7)
C34 0.0381(12) 0.0443(12) 0.0551(14) -0.0089(10) 0.0066(10) -0.0103(9)
C35 0.0469(13) 0.0546(13) 0.0299(11) -0.0048(9) 0.0001(9) 0.0059(10)

loop_
_atom_type_symbol
_atom_type_description
_atom_type_scat_dispersion_real
_atom_type_scat_dispersion_imag
_atom_type_scat_source
C C 0.0033 0.0016 'International Tables Vol C Tables 4.2.6.8 and 6.1.1.4'
H H 0.0000 0.0000 'International Tables Vol C Tables 4.2.6.8 and 6.1.1.4'
N N 0.0061 0.0033 'International Tables Vol C Tables 4.2.6.8 and 6.1.1.4'
Si Si 0.0817 0.0704 'International Tables Vol C Tables 4.2.6.8 and 6.1.1.4'
Cl Cl 0.1484 0.1585 'International Tables Vol C Tables 4.2.6.8 and 6.1.1.4'

loop_
_geom_angle_atom_site_label_1
_geom_angle_atom_site_label_2
_geom_angle_atom_site_label_3
_geom_angle
N1 Si1 N2 68.62(6)
N1 Si1 Cl1 121.61(5)
N2 Si1 Cl1 93.37(4)
N1 Si1 Cl2 121.88(5)
N2 Si1 Cl2 93.77(5)
Cl1 Si1 Cl2 114.06(3)
N1 Si1 Cl3 94.01(5)
N2 Si1 Cl3 162.63(5)
Cl1 Si1 Cl3 96.21(3)
Cl2 Si1 Cl3 95.49(3)
N1 Si1 C1 34.94(6)
N2 Si1 C1 33.69(5)
Cl1 Si1 C1 111.07(4)
Cl2 Si1 C1 110.11(5)
Cl3 Si1 C1 128.94(5)
C1 N1 C12 127.76(14)
C1 N1 Si1 96.97(10)
C12 N1 Si1 134.77(11)
N2 C1 N1 105.57(14)
N2 C1 C2 128.80(15)
N1 C1 C2 125.50(14)
N2 C1 Si1 57.51(9)
N1 C1 Si1 48.08(8)
C2 C1 Si1 172.17(12)
C1 N2 C24 125.09(14)
C1 N2 Si1 88.80(10)
C24 N2 Si1 140.68(10)
C7 C2 C3 118.31(15)
C7 C2 C1 119.00(15)
C3 C2 C1 122.58(15)
C4 C3 C2 120.35(16)
C4 C3 H3 119.8
C2 C3 H3 119.8
C3 C4 C5 121.98(16)
C3 C4 H4 119.0
C5 C4 H4 119.0
C4 C5 C6 117.15(16)
C4 C5 C8 120.31(15)
C6 C5 C8 122.54(16)
C7 C6 C5 121.48(16)
C7 C6 H6 119.3
C5 C6 H6 119.3
C6 C7 C2 120.64(15)
C6 C7 H7 119.7
C2 C7 H7 119.7
C5 C8 C11 112.06(15)
C5 C8 C10 108.18(15)
C11 C8 C10 109.46(18)
C5 C8 C9 109.49(15)
C11 C8 C9 108.06(16)
C10 C8 C9 109.58(16)
C8 C9 H9A 109.5
C8 C9 H9B 109.5
H9A C9 H9B 109.5
C8 C9 H9C 109.5
H9A C9 H9C 109.5
H9B C9 H9C 109.5
C8 C10 H10A 109.5
C8 C10 H10B 109.5
H10A C10 H10B 109.5
C8 C10 H10C 109.5
H10A C10 H10C 109.5
H10B C10 H10C 109.5
C8 C11 H11A 109.5
C8 C11 H11B 109.5
H11A C11 H11B 109.5
C8 C11 H11C 109.5
H11A C11 H11C 109.5
H11B C11 H11C 109.5
C17 C12 C13 122.64(15)
C17 C12 N1 119.36(15)
C13 C12 N1 118.00(15)
C14 C13 C12 117.23(17)
C14 C13 C18 119.44(17)
C12 C13 C18 123.32(16)
C15 C14 C13 121.32(19)
C15 C14 H14 119.3
C13 C14 H14 119.3
C16 C15 C14 120.26(18)
C16 C15 H15 119.9
C14 C15 H15 119.9
C15 C16 C17 121.36(19)
C15 C16 H16 119.3
C17 C16 H16 119.3
C16 C17 C12 117.14(18)
C16 C17 C21 120.11(17)
C12 C17 C21 122.74(15)
C13 C18 C19 112.04(17)
C13 C18 C20 111.48(18)
C19 C18 C20 110.03(17)
C13 C18 H18 107.7
C19 C18 H18 107.7
C20 C18 H18 107.7
C18 C19 H19A 109.5
C18 C19 H19B 109.5
H19A C19 H19B 109.5
C18 C19 H19C 109.5
H19A C19 H19C 109.5
H19B C19 H19C 109.5
C18 C20 H20A 109.5
C18 C20 H20B 109.5
H20A C20 H20B 109.5
C18 C20 H20C 109.5
H20A C20 H20C 109.5
H20B C20 H20C 109.5
C17 C21 C23 111.18(17)
C17 C21 C22 111.40(17)
C23 C21 C22 110.72(17)
C17 C21 H21 107.8
C23 C21 H21 107.8
C22 C21 H21 107.8
C21 C22 H22A 109.5
C21 C22 H22B 109.5
H22A C22 H22B 109.5
C21 C22 H22C 109.5
H22A C22 H22C 109.5
H22B C22 H22C 109.5
C21 C23 H23A 109.5
C21 C23 H23B 109.5
H23A C23 H23B 109.5
C21 C23 H23C 109.5
H23A C23 H23C 109.5
H23B C23 H23C 109.5
C29 C24 C25 120.95(15)
C29 C24 N2 120.00(14)
C25 C24 N2 119.02(14)
C26 C25 C24 118.15(16)
C26 C25 C30 117.91(15)
C24 C25 C30 123.94(15)
C27 C26 C25 121.49(17)
C27 C26 H26 119.3
C25 C26 H26 119.3
C28 C27 C26 119.68(17)
C28 C27 H27 120.2
C26 C27 H27 120.2
C27 C28 C29 121.53(17)
C27 C28 H28 119.2
C29 C28 H28 119.2
C28 C29 C24 118.17(15)
C28 C29 C33 118.51(15)
C24 C29 C33 123.29(15)
C25 C30 C31 111.44(15)
C25 C30 C32 111.20(15)
C31 C30 C32 109.68(15)
C25 C30 H30 108.1
C31 C30 H30 108.1
C32 C30 H30 108.1
C30 C31 H31A 109.5
C30 C31 H31B 109.5
H31A C31 H31B 109.5
C30 C31 H31C 109.5
H31A C31 H31C 109.5
H31B C31 H31C 109.5
C30 C32 H32A 109.5
C30 C32 H32B 109.5
H32A C32 H32B 109.5
C30 C32 H32C 109.5
H32A C32 H32C 109.5
H32B C32 H32C 109.5
C29 C33 C34 111.35(15)
C29 C33 C35 111.24(16)
C34 C33 C35 109.65(17)
C29 C33 H33 108.2
C34 C33 H33 108.2
C35 C33 H33 108.2
C33 C34 H34A 109.5
C33 C34 H34B 109.5
H34A C34 H34B 109.5
C33 C34 H34C 109.5
H34A C34 H34C 109.5
H34B C34 H34C 109.5
C33 C35 H35A 109.5
C33 C35 H35B 109.5
H35A C35 H35B 109.5
C33 C35 H35C 109.5
H35A C35 H35C 109.5
H35B C35 H35C 109.5

loop_
_geom_bond_atom_site_label_1
_geom_bond_atom_site_label_2
_geom_bond_distance
Cl1 Si1 2.0427(6)
Si1 N1 1.7693(14)
Si1 N2 1.9912(14)
Si1 Cl2 2.0526(7)
Si1 Cl3 2.1293(6)
Si1 C1 2.3601(17)
N1 C1 1.362(2)
N1 C12 1.437(2)
C1 N2 1.309(2)
C1 C2 1.461(2)
N2 C24 1.443(2)
C2 C7 1.391(2)
C2 C3 1.392(2)
C3 C4 1.373(2)
C3 H3 0.9500
C4 C5 1.389(2)
C4 H4 0.9500
C5 C6 1.392(2)
C5 C8 1.523(2)
C6 C7 1.377(2)
C6 H6 0.9500
C7 H7 0.9500
C8 C11 1.524(3)
C8 C10 1.531(3)
C8 C9 1.535(2)
C9 H9A 0.9800
C9 H9B 0.9800
C9 H9C 0.9800
C10 H10A 0.9800
C10 H10B 0.9800
C10 H10C 0.9800
C11 H11A 0.9800
C11 H11B 0.9800
C11 H11C 0.9800
C12 C17 1.396(2)
C12 C13 1.400(2)
C13 C14 1.390(3)
C13 C18 1.519(3)
C14 C15 1.373(3)
C14 H14 0.9500
C15 C16 1.373(3)
C15 H15 0.9500
C16 C17 1.393(3)
C16 H16 0.9500
C17 C21 1.513(3)
C18 C19 1.520(3)
C18 C20 1.527(3)
C18 H18 1.0000
C19 H19A 0.9800
C19 H19B 0.9800
C19 H19C 0.9800
C20 H20A 0.9800
C20 H20B 0.9800
C20 H20C 0.9800
C21 C23 1.526(3)
C21 C22 1.527(3)
C21 H21 1.0000
C22 H22A 0.9800
C22 H22B 0.9800
C22 H22C 0.9800
C23 H23A 0.9800
C23 H23B 0.9800
C23 H23C 0.9800
C24 C29 1.403(2)
C24 C25 1.409(2)
C25 C26 1.390(2)
C25 C30 1.522(2)
C26 C27 1.378(3)
C26 H26 0.9500
C27 C28 1.377(3)
C27 H27 0.9500
C28 C29 1.392(2)
C28 H28 0.9500
C29 C33 1.519(2)
C30 C31 1.529(3)
C30 C32 1.533(3)
C30 H30 1.0000
C31 H31A 0.9800
C31 H31B 0.9800
C31 H31C 0.9800
C32 H32A 0.9800
C32 H32B 0.9800
C32 H32C 0.9800
C33 C34 1.527(3)
C33 C35 1.535(3)
C33 H33 1.0000
C34 H34A 0.9800
C34 H34B 0.9800
C34 H34C 0.9800
C35 H35A 0.9800
C35 H35B 0.9800
C35 H35C 0.9800
